data_2201705
loop_
_publ_author_name
'Fleischer, Holger'
'Schollmeyer, Dieter'

_publ_section_title
;<i>trans</i>-Bis(1<i>H</i>-benzimidazole-1-thione-\k<i>S</i>)tetrachlorotellurium
 methanol disolvate
;
_journal_issue 8
_journal_name_full 'Acta Crystallographica Section E'
_journal_page_first o901
_journal_page_last o903
_journal_paper_doi 10.1107/S1600536802012424
_journal_volume 58
_journal_year 2002
_chemical_formula_iupac 'C16 H20 Cl4 N4 O2 S2 Te'
_chemical_formula_moiety 'C16 H20 Cl4 N4 O2 S2 Te'
_chemical_formula_sum 'C16 H20 Cl4 N4 O2 S2 Te'
_chemical_formula_weight 633.88
_chemical_name_systematic
;
trans-Bis(1H-benzimidazole-1-thione-\kS)tetrachlorotellurium methanol
disolvate
;
_space_group_IT_number 14
_symmetry_cell_setting monoclinic
_symmetry_space_group_name_Hall '-P 2yn'
_symmetry_space_group_name_H-M 'P 1 21/n 1'
_atom_sites_solution_hydrogens geom
_atom_sites_solution_primary direct
_atom_sites_solution_secondary difmap
_audit_creation_method SHELXL-97
_cell_angle_alpha 90.00
_cell_angle_beta 103.785(5)
_cell_angle_gamma 90.00
_cell_formula_units_Z 2
_cell_length_a 8.7211(11)
_cell_length_b 12.4005(7)
_cell_length_c 11.6049(11)
_cell_measurement_reflns_used 25
_cell_measurement_temperature 295(2)
_cell_measurement_theta_max 31.0
_cell_measurement_theta_min 25.0
_cell_volume 1218.9(2)
_computing_cell_refinement 'CAD-4 Software'
_computing_data_collection 'CAD-4 Software (Enraf-Nonius, 1989)'
_computing_data_reduction 'CORINC (Dr\"ager & Gattow, 1971)'
_computing_structure_refinement 'SHELXL97 (Sheldrick, 1997)'
_computing_structure_solution 'SIR92 (Altomare et al., 1994)'
_diffrn_ambient_temperature 295(2)
_diffrn_measured_fraction_theta_full 1.000
_diffrn_measured_fraction_theta_max 1.000
_diffrn_measurement_device \k-geometry
_diffrn_measurement_device_type 'Enraf-Nonius CAD-4'
_diffrn_measurement_method \q/2\w
_diffrn_radiation_monochromator graphite
_diffrn_radiation_type CuK\a
_diffrn_radiation_wavelength 1.54178
_diffrn_reflns_av_R_equivalents 0.000
_diffrn_reflns_av_sigmaI/netI 0.044
_diffrn_reflns_limit_h_max 10
_diffrn_reflns_limit_h_min -10
_diffrn_reflns_limit_k_max 0
_diffrn_reflns_limit_k_min -15
_diffrn_reflns_limit_l_max 0
_diffrn_reflns_limit_l_min -14
_diffrn_reflns_number 2465
_diffrn_reflns_theta_full 73.9
_diffrn_reflns_theta_max 73.9
_diffrn_reflns_theta_min 5.3
_diffrn_standards_decay_% 3
_diffrn_standards_interval_time 60
_diffrn_standards_number 3
_exptl_absorpt_coefficient_mu 15.45
_exptl_absorpt_correction_T_max 0.486
_exptl_absorpt_correction_T_min 0.245
_exptl_absorpt_correction_type numerical
_exptl_absorpt_process_details '[according to de Meulenaer & Tompa (1965) in PLATON (Spek, 2001)]'
_exptl_crystal_colour 'red brown'
_exptl_crystal_density_diffrn 1.727
_exptl_crystal_density_method 'not measured'
_exptl_crystal_description block
_exptl_crystal_F_000 624
_exptl_crystal_size_max 0.12
_exptl_crystal_size_mid 0.07
_exptl_crystal_size_min 0.06
_refine_diff_density_max 0.63
_refine_diff_density_min -1.34
_refine_ls_extinction_method none
_refine_ls_goodness_of_fit_ref 1.04
_refine_ls_hydrogen_treatment constr
_refine_ls_matrix_type full
_refine_ls_number_parameters 148
_refine_ls_number_reflns 2465
_refine_ls_number_restraints 0
_refine_ls_restrained_S_all 1.04
_refine_ls_R_factor_all 0.059
_refine_ls_R_factor_gt 0.043
_refine_ls_shift/su_max <0.001
_refine_ls_shift/su_mean 0.000
_refine_ls_structure_factor_coef Fsqd
_refine_ls_weighting_details 'calc w = 1/[\s^2^(Fo^2^)+(0.0617P)^2^] where P = (Fo^2^+2Fc^2^)/3'
_refine_ls_weighting_scheme calc
_refine_ls_wR_factor_obs 0.104
_refine_ls_wR_factor_ref 0.113
_reflns_number_gt 1938
_reflns_number_total 2465
_reflns_threshold_expression I>2\s(I)'
_cod_data_source_file ya6112.cif
_cod_data_source_block I
_cod_original_sg_symbol_H-M 'P 21/n'
_cod_database_code 2201705
_cod_database_fobs_code 2201705

loop_
_symmetry_equiv_pos_as_xyz
'x, y, z'
'-x+1/2, y+1/2, -z+1/2'
'-x, -y, -z'
'x-1/2, -y-1/2, z-1/2'

loop_
_atom_site_label
_atom_site_fract_x
_atom_site_fract_y
_atom_site_fract_z
_atom_site_U_iso_or_equiv
_atom_site_adp_type
_atom_site_calc_flag
_atom_site_refinement_flags
_atom_site_occupancy
_atom_site_disorder_assembly
_atom_site_disorder_group
_atom_site_type_symbol
Te1 0.5000 0.5000 0.5000 0.04098(15) Uani d S 1 . . Te
Cl1 0.50837(19) 0.62752(12) 0.33455(12) 0.0595(4) Uani d . 1 . . Cl
Cl2 0.3442(2) 0.63943(14) 0.58740(14) 0.0695(4) Uani d . 1 . . Cl
S1 0.76961(18) 0.59220(12) 0.62266(12) 0.0550(3) Uani d . 1 . . S
C1 0.7705(6) 0.5510(4) 0.7636(5) 0.0439(11) Uani d . 1 . . C
N2 0.7081(6) 0.6053(4) 0.8410(4) 0.0492(10) Uani d . 1 . . N
H2 0.6273 0.6622 0.8208 0.15(4) Uiso d R 1 . . H
C2A 0.7325(7) 0.5453(4) 0.9464(5) 0.0452(11) Uani d . 1 . . C
C3 0.6906(8) 0.5646(5) 1.0522(5) 0.0595(15) Uani d . 1 . . C
H3 0.6356 0.6264 1.0638 0.07(2) Uiso calc R 1 . . H
C4 0.7345(9) 0.4878(5) 1.1392(5) 0.0639(17) Uani d . 1 . . C
H4 0.7073 0.4977 1.2112 0.09(3) Uiso calc R 1 . . H
C5 0.8185(8) 0.3956(5) 1.1232(5) 0.0595(15) Uani d . 1 . . C
H5 0.8473 0.3462 1.1848 0.062(18) Uiso calc R 1 . . H
C6 0.8596(7) 0.3764(4) 1.0170(5) 0.0487(12) Uani d . 1 . . C
H6 0.9156 0.3152 1.0055 0.08(2) Uiso calc R 1 . . H
C6A 0.8135(6) 0.4528(4) 0.9290(4) 0.0421(10) Uani d . 1 . . C
N7 0.8352(5) 0.4600(4) 0.8158(4) 0.0429(9) Uani d . 1 . . N
H7 0.8800 0.4145 0.7715 0.09(2) Uiso d R 1 . . H
C1L 0.4478(8) 0.8327(6) 0.8817(7) 0.077(2) Uani d . 1 . . C
H1LA 0.4264 0.7721 0.9271 0.116 Uiso d PR 0.35 A 1 H
H1LB 0.3563 0.8481 0.8194 0.116 Uiso d PR 0.35 A 1 H
H1LC 0.4732 0.8944 0.9326 0.116 Uiso d PR 0.35 A 1 H
H1LD 0.4326 0.7778 0.9363 0.116 Uiso d PR 0.65 A 2 H
H1LE 0.3611 0.8315 0.8129 0.116 Uiso d PR 0.65 A 2 H
H1LF 0.4529 0.9020 0.9193 0.116 Uiso d PR 0.65 A 2 H
O1L 0.5165(16) 0.7966(11) 0.7926(11) 0.057(3) Uani d P 0.35 B 1 O
H1L 0.4349 0.7702 0.7308 0.085 Uiso d PR 0.35 B 1 H
O2L 0.5906(8) 0.8125(5) 0.8477(6) 0.0526(15) Uani d P 0.65 B 2 O
H2L 0.6407 0.8570 0.8930 0.079 Uiso d PR 0.65 B 2 H

loop_
_atom_site_aniso_label
_atom_site_aniso_U_11
_atom_site_aniso_U_22
_atom_site_aniso_U_33
_atom_site_aniso_U_12
_atom_site_aniso_U_13
_atom_site_aniso_U_23
Te1 0.0484(2) 0.0402(2) 0.0328(2) -0.0007(2) 0.00669(16) -0.00403(19)
Cl1 0.0704(9) 0.0564(8) 0.0495(7) -0.0150(7) 0.0098(6) 0.0014(6)
Cl2 0.0857(11) 0.0676(9) 0.0532(8) 0.0136(8) 0.0127(8) -0.0098(7)
S1 0.0633(8) 0.0595(8) 0.0404(6) -0.0120(7) 0.0087(6) 0.0067(6)
C1 0.047(3) 0.042(3) 0.040(3) -0.006(2) 0.005(2) 0.001(2)
N2 0.061(3) 0.044(2) 0.043(2) 0.006(2) 0.012(2) 0.0038(19)
C2A 0.052(3) 0.040(2) 0.042(3) 0.000(2) 0.008(2) -0.002(2)
C3 0.073(4) 0.058(4) 0.051(3) 0.006(3) 0.022(3) -0.004(3)
C4 0.088(5) 0.062(4) 0.044(3) -0.021(3) 0.020(3) -0.005(3)
C5 0.083(4) 0.049(3) 0.043(3) -0.014(3) 0.008(3) 0.008(2)
C6 0.056(3) 0.038(3) 0.046(3) -0.005(2) 0.000(2) 0.003(2)
C6A 0.048(3) 0.040(2) 0.035(2) -0.008(2) 0.004(2) -0.005(2)
N7 0.050(2) 0.0380(19) 0.038(2) -0.0002(19) 0.0064(19) -0.0014(17)
C1L 0.072(5) 0.080(5) 0.087(5) 0.001(4) 0.033(4) 0.006(4)
O1L 0.057(8) 0.055(7) 0.052(7) -0.009(6) -0.001(6) -0.002(6)
O2L 0.067(5) 0.041(3) 0.052(4) -0.003(3) 0.019(3) 0.000(3)

loop_
_atom_type_symbol
_atom_type_description
_atom_type_scat_dispersion_real
_atom_type_scat_dispersion_imag
_atom_type_scat_source
C C 0.0181 0.0091 'International Tables Vol C Tables 4.2.6.8 and 6.1.1.4'
H H 0.0000 0.0000 'International Tables Vol C Tables 4.2.6.8 and 6.1.1.4'
N N 0.0311 0.0180 'International Tables Vol C Tables 4.2.6.8 and 6.1.1.4'
O O 0.0492 0.0322 'International Tables Vol C Tables 4.2.6.8 and 6.1.1.4'
S S 0.3331 0.5567 'International Tables Vol C Tables 4.2.6.8 and 6.1.1.4'
Cl Cl 0.3639 0.7018 'International Tables Vol C Tables 4.2.6.8 and 6.1.1.4'
Te Te -0.1759 6.3531 'International Tables Vol C Tables 4.2.6.8 and 6.1.1.4'

loop_
_geom_angle_atom_site_label_1
_geom_angle_atom_site_label_2
_geom_angle_atom_site_label_3
_geom_angle_site_symmetry_1
_geom_angle_site_symmetry_3
_geom_angle
Cl1 Te1 Cl1 3_666 . 180.0
Cl1 Te1 Cl2 3_666 3_666 89.57(5)
Cl1 Te1 Cl2 . 3_666 90.43(5)
Cl1 Te1 Cl2 3_666 . 90.43(5)
Cl1 Te1 Cl2 . . 89.57(5)
Cl2 Te1 Cl2 3_666 . 180.0
Cl1 Te1 S1 3_666 3_666 87.47(4)
Cl1 Te1 S1 . 3_666 92.53(4)
Cl2 Te1 S1 3_666 3_666 89.01(5)
Cl2 Te1 S1 . 3_666 90.99(5)
Cl1 Te1 S1 3_666 . 92.53(4)
Cl1 Te1 S1 . . 87.47(4)
Cl2 Te1 S1 3_666 . 90.99(5)
Cl2 Te1 S1 . . 89.01(5)
S1 Te1 S1 3_666 . 180.0
C1 S1 Te1 . . 100.52(18)
N2 C1 N7 . . 108.4(4)
N2 C1 S1 . . 125.6(4)
N7 C1 S1 . . 126.1(4)
C1 N2 C2A . . 108.5(4)
C3 C2A C6A . . 121.6(5)
C3 C2A N2 . . 131.6(5)
C6A C2A N2 . . 106.8(4)
C4 C3 C2A . . 116.4(6)
C3 C4 C5 . . 122.3(6)
C6 C5 C4 . . 121.0(5)
C6A C6 C5 . . 116.7(5)
N7 C6A C6 . . 132.0(5)
N7 C6A C2A . . 106.0(5)
C6 C6A C2A . . 121.9(5)
C1 N7 C6A . . 110.4(4)

loop_
_geom_bond_atom_site_label_1
_geom_bond_atom_site_label_2
_geom_bond_site_symmetry_2
_geom_bond_distance
_geom_bond_publ_flag
Te1 Cl1 3_666 2.5018(14) ?
Te1 Cl1 . 2.5018(14) ?
Te1 Cl2 3_666 2.5536(16) ?
Te1 Cl2 . 2.5536(16) ?
Te1 S1 3_666 2.6957(15) ?
Te1 S1 . 2.6957(15) ?
S1 C1 . 1.712(5) ?
C1 N2 . 1.338(7) ?
C1 N7 . 1.340(7) ?
N2 C2A . 1.404(6) ?
C2A C3 . 1.382(7) ?
C2A C6A . 1.387(8) ?
C3 C4 . 1.375(9) ?
C4 C5 . 1.394(9) ?
C5 C6 . 1.383(8) ?
C6 C6A . 1.380(7) ?
C6A N7 . 1.374(6) ?
C1L O1L . 1.387(15) ?
C1L O2L . 1.416(9) ?

loop_
_geom_hbond_atom_site_label_D
_geom_hbond_atom_site_label_H
_geom_hbond_atom_site_label_A
_geom_hbond_site_symmetry_A
_geom_hbond_distance_DH
_geom_hbond_distance_HA
_geom_hbond_distance_DA
_geom_hbond_angle_DHA
N2 H2 O1L . 0.99 1.91 2.879(14) 165
N2 H2 O2L . 0.99 1.93 2.774(8) 142
N7 H7 O1L 2_646 0.91 1.96 2.853(14) 167
N7 H7 O2L 2_646 0.91 1.94 2.819(8) 163
O1L H1L Cl2 . 0.94 2.32 3.165(13) 149
O2L H2L Cl2 4_676 0.81 2.52 3.171(7) 138

loop_
_geom_torsion_atom_site_label_1
_geom_torsion_atom_site_label_2
_geom_torsion_atom_site_label_3
_geom_torsion_atom_site_label_4
_geom_torsion_site_symmetry_1
_geom_torsion
Cl1 Te1 S1 C1 3_666 -17.7(2)
Cl1 Te1 S1 C1 . 162.3(2)
Cl2 Te1 S1 C1 3_666 -107.3(2)
Cl2 Te1 S1 C1 . 72.7(2)
Te1 S1 C1 N2 . -91.4(5)
Te1 S1 C1 N7 . 89.6(5)
N7 C1 N2 C2A . -0.8(6)
S1 C1 N2 C2A . 180.0(4)
C1 N2 C2A C3 . -179.4(6)
C1 N2 C2A C6A . 0.4(6)
C6A C2A C3 C4 . 0.5(9)
N2 C2A C3 C4 . -179.7(6)
C2A C3 C4 C5 . 0.7(10)
C3 C4 C5 C6 . -1.0(10)
C4 C5 C6 C6A . 0.0(9)
C5 C6 C6A N7 . 179.3(5)
C5 C6 C6A C2A . 1.2(8)
C3 C2A C6A N7 . 180.0(5)
N2 C2A C6A N7 . 0.1(6)
C3 C2A C6A C6 . -1.5(9)
N2 C2A C6A C6 . 178.6(5)
N2 C1 N7 C6A . 0.9(6)
S1 C1 N7 C6A . -179.9(4)
C6 C6A N7 C1 . -178.9(6)
C2A C6A N7 C1 . -0.6(6)
